data_4328514
loop_
_publ_author_name
'Celedonio M. \'Alvarez'
'Ra\'ul Garc\'ia-Rodr\'iguez'
'Daniel Miguel'

_publ_contact_author
;
     DANIEL MIGUEL
     IU CINQUIMA/Quimica Inorganica
     Facultad de Ciencias
     Universidad de Valladolid
     C/ Prado de la Magdalena s/n
     47005 Valladolid
     SPAIN
;
_publ_contact_author_email dmsj@qi.uva.es
_publ_contact_author_fax +34-983-423013
_publ_contact_author_phone +34-983-184096
_publ_section_title
;
 Iminopyridine Complexes of Manganese, Rhenium, and Molybdenum Derived
 from Amino Ester Methylserine and Peptides Gly-Gly, Gly-Val, and
 Gly-Gly-Gly: Self-Assembly of the Peptide Chains
;
_journal_name_full 'Inorganic Chemistry'
_journal_page_first 2984
_journal_page_last 2996
_journal_paper_doi 10.1021/ic2022984
_journal_volume 51
_journal_year 2012
_chemical_formula_sum 'C16 H18 Cl Mo N3 O5'
_chemical_formula_weight 463.72
_chemical_name_systematic
; 
 ? 
;
_space_group_IT_number 2
_symmetry_cell_setting triclinic
_symmetry_space_group_name_Hall '-P 1'
_symmetry_space_group_name_H-M 'P -1'
_atom_sites_solution_hydrogens geom
_atom_sites_solution_primary direct
_atom_sites_solution_secondary difmap
_audit_creation_method SHELXL-97
_cell_angle_alpha 88.835(6)
_cell_angle_beta 89.667(5)
_cell_angle_gamma 68.990(5)
_cell_formula_units_Z 2
_cell_length_a 7.695(2)
_cell_length_b 8.300(2)
_cell_length_c 15.804(4)
_cell_measurement_reflns_used 986
_cell_measurement_temperature 298(2)
_cell_measurement_theta_max 23.276
_cell_measurement_theta_min 2.629
_cell_volume 942.1(4)
_computing_cell_refinement 'Bruker SMART'
_computing_data_collection 'Bruker SMART'
_computing_data_reduction 'Bruker SHELXTL'
_computing_molecular_graphics 'Bruker SHELXTL'
_computing_publication_material 'Bruker SHELXTL'
_computing_structure_refinement 'SHELXL-97 (Sheldrick, 1997)'
_computing_structure_solution 'SHELXS-97 (Sheldrick, 1990)'
_diffrn_ambient_temperature 298(2)
_diffrn_measured_fraction_theta_full 0.993
_diffrn_measured_fraction_theta_max 0.993
_diffrn_measurement_device_type 'CCD area detector'
_diffrn_measurement_method 'phi and omega scans'
_diffrn_radiation_monochromator graphite
_diffrn_radiation_source 'fine-focus sealed tube'
_diffrn_radiation_type MoK\a
_diffrn_radiation_wavelength 0.71073
_diffrn_reflns_av_R_equivalents 0.0177
_diffrn_reflns_av_sigmaI/netI 0.0286
_diffrn_reflns_limit_h_max 8
_diffrn_reflns_limit_h_min -8
_diffrn_reflns_limit_k_max 9
_diffrn_reflns_limit_k_min -7
_diffrn_reflns_limit_l_max 17
_diffrn_reflns_limit_l_min -15
_diffrn_reflns_number 4463
_diffrn_reflns_theta_full 23.28
_diffrn_reflns_theta_max 23.28
_diffrn_reflns_theta_min 1.29
_exptl_absorpt_coefficient_mu 0.869
_exptl_absorpt_correction_T_max 1.000000
_exptl_absorpt_correction_T_min 0.689202
_exptl_absorpt_correction_type multi-scan
_exptl_absorpt_process_details SADABS
_exptl_crystal_colour 'DARK YELLOW'
_exptl_crystal_density_diffrn 1.635
_exptl_crystal_description PLATE
_exptl_crystal_F_000 468
_exptl_crystal_size_max 0.36
_exptl_crystal_size_mid 0.17
_exptl_crystal_size_min 0.04
_refine_diff_density_max 0.379
_refine_diff_density_min -0.256
_refine_diff_density_rms 0.056
_refine_ls_extinction_method none
_refine_ls_goodness_of_fit_ref 1.045
_refine_ls_hydrogen_treatment constr
_refine_ls_matrix_type full
_refine_ls_number_parameters 237
_refine_ls_number_reflns 2697
_refine_ls_number_restraints 0
_refine_ls_restrained_S_all 1.045
_refine_ls_R_factor_all 0.0305
_refine_ls_R_factor_gt 0.0265
_refine_ls_shift/su_max 0.001
_refine_ls_shift/su_mean 0.000
_refine_ls_structure_factor_coef Fsqd
_refine_ls_weighting_details 'calc w=1/[\s^2^(Fo^2^)+(0.0416P)^2^+0.0000P] where P=(Fo^2^+2Fc^2^)/3'
_refine_ls_weighting_scheme calc
_refine_ls_wR_factor_gt 0.0658
_refine_ls_wR_factor_ref 0.0679
_reflns_number_gt 2424
_reflns_number_total 2697
_reflns_threshold_expression >2sigma(I)
_cod_data_source_file ic2022984_si_002_06.cif
_cod_data_source_block Compound_3d_rg267bm
_cod_database_code 4328514

loop_
_symmetry_equiv_pos_as_xyz
'x, y, z'
'-x, -y, -z'

loop_
_atom_site_label
_atom_site_type_symbol
_atom_site_fract_x
_atom_site_fract_y
_atom_site_fract_z
_atom_site_U_iso_or_equiv
_atom_site_adp_type
_atom_site_occupancy
_atom_site_symmetry_multiplicity
_atom_site_calc_flag
_atom_site_refinement_flags
Mo1 Mo 0.69302(3) 0.88820(3) 0.707024(15) 0.03655(11) Uani 1 1 d .
Cl1 Cl 1.03405(11) 0.71655(10) 0.69211(5) 0.0478(2) Uani 1 1 d .
C1 C 0.6595(5) 0.7665(4) 0.6072(2) 0.0535(9) Uani 1 1 d .
O1 O 0.6411(4) 0.6915(3) 0.54914(17) 0.0841(9) Uani 1 1 d .
C2 C 0.6619(5) 0.6879(4) 0.7645(2) 0.0508(8) Uani 1 1 d .
O2 O 0.6475(4) 0.5681(3) 0.79626(19) 0.0800(8) Uani 1 1 d .
N1 N 0.7927(3) 1.0892(3) 0.65034(14) 0.0382(6) Uani 1 1 d .
N2 N 0.7924(3) 1.0052(3) 0.81459(14) 0.0339(5) Uani 1 1 d .
N3 N 1.1028(4) 0.7550(3) 0.88878(16) 0.0454(6) Uani 1 1 d .
H3 H 1.0901 0.7828 0.8358 0.054 Uiso 1 1 calc R
O3 O 0.9817(3) 0.8165(3) 1.01929(13) 0.0521(6) Uani 1 1 d .
O4 O 1.0932(3) 0.4420(3) 0.91112(14) 0.0527(6) Uani 1 1 d .
H4 H 1.0822 0.3527 0.9290 0.079 Uiso 1 1 calc R
O5 O 1.3689(4) 0.3346(4) 0.97466(19) 0.0808(9) Uani 1 1 d .
C3 C 0.4158(4) 0.9831(5) 0.7834(2) 0.0571(9) Uani 1 1 d .
H3A H 0.3319 0.9208 0.7758 0.069 Uiso 1 1 calc R
H3B H 0.4230 1.0167 0.8413 0.069 Uiso 1 1 calc R
C4 C 0.4160(4) 1.1022(4) 0.7201(2) 0.0497(8) Uani 1 1 d .
C5 C 0.4181(5) 1.0406(5) 0.6376(2) 0.0592(10) Uani 1 1 d .
H5A H 0.4251 1.1167 0.5914 0.071 Uiso 1 1 calc R
H5B H 0.3351 0.9788 0.6266 0.071 Uiso 1 1 calc R
C6 C 0.4097(5) 1.2828(4) 0.7362(3) 0.0666(10) Uani 1 1 d .
H6A H 0.2826 1.3585 0.7426 0.100 Uiso 1 1 calc R
H6B H 0.4648 1.3222 0.6894 0.100 Uiso 1 1 calc R
H6C H 0.4775 1.2826 0.7870 0.100 Uiso 1 1 calc R
C11 C 0.8013(5) 1.1283(4) 0.5682(2) 0.0521(9) Uani 1 1 d .
H11 H 0.7514 1.0752 0.5288 0.063 Uiso 1 1 calc R
C12 C 0.8808(5) 1.2437(5) 0.5397(2) 0.0647(10) Uani 1 1 d .
H12 H 0.8843 1.2670 0.4820 0.078 Uiso 1 1 calc R
C13 C 0.9537(5) 1.3231(5) 0.5958(2) 0.0594(10) Uani 1 1 d .
H13 H 1.0074 1.4015 0.5772 0.071 Uiso 1 1 calc R
C14 C 0.9474(4) 1.2863(4) 0.6805(2) 0.0501(8) Uani 1 1 d .
H14 H 0.9954 1.3401 0.7203 0.060 Uiso 1 1 calc R
C15 C 0.8679(4) 1.1673(4) 0.70569(18) 0.0374(7) Uani 1 1 d .
C16 C 0.8590(4) 1.1198(4) 0.79452(18) 0.0392(7) Uani 1 1 d .
H16 H 0.9020 1.1735 0.8363 0.047 Uiso 1 1 calc R
C17 C 0.7881(4) 0.9630(4) 0.90572(18) 0.0428(7) Uani 1 1 d .
H17A H 0.6911 0.9156 0.9151 0.051 Uiso 1 1 calc R
H17B H 0.7545 1.0692 0.9370 0.051 Uiso 1 1 calc R
C18 C 0.9685(4) 0.8369(4) 0.94131(19) 0.0408(7) Uani 1 1 d .
C19 C 1.2718(5) 0.6192(4) 0.9176(2) 0.0547(9) Uani 1 1 d .
H19A H 1.3167 0.6581 0.9675 0.066 Uiso 1 1 calc R
H19B H 1.3658 0.6007 0.8740 0.066 Uiso 1 1 calc R
C20 C 1.2510(5) 0.4501(4) 0.9384(2) 0.0491(8) Uani 1 1 d .

loop_
_atom_site_aniso_label
_atom_site_aniso_U_11
_atom_site_aniso_U_22
_atom_site_aniso_U_33
_atom_site_aniso_U_23
_atom_site_aniso_U_13
_atom_site_aniso_U_12
Mo1 0.03677(17) 0.03540(17) 0.03487(17) -0.00325(11) -0.00358(11) -0.00956(12)
Cl1 0.0428(5) 0.0471(5) 0.0412(4) -0.0011(4) 0.0025(3) -0.0013(4)
C1 0.060(2) 0.042(2) 0.052(2) -0.0014(17) -0.0109(17) -0.0090(17)
O1 0.117(3) 0.0626(18) 0.0632(18) -0.0219(15) -0.0302(17) -0.0193(17)
C2 0.048(2) 0.045(2) 0.056(2) -0.0125(17) 0.0104(16) -0.0129(17)
O2 0.094(2) 0.0517(16) 0.100(2) 0.0019(15) 0.0305(17) -0.0343(16)
N1 0.0417(15) 0.0355(14) 0.0314(14) 0.0028(11) -0.0037(11) -0.0067(12)
N2 0.0307(13) 0.0374(14) 0.0302(13) 0.0016(11) -0.0008(10) -0.0081(11)
N3 0.0463(17) 0.0473(16) 0.0406(15) 0.0104(13) -0.0098(13) -0.0149(14)
O3 0.0742(16) 0.0623(15) 0.0326(12) 0.0125(11) -0.0142(11) -0.0404(13)
O4 0.0560(14) 0.0592(15) 0.0494(13) 0.0134(11) -0.0115(11) -0.0292(12)
O5 0.0671(18) 0.0647(18) 0.106(2) 0.0318(16) -0.0401(16) -0.0195(15)
C3 0.0382(19) 0.069(2) 0.063(2) -0.011(2) 0.0039(16) -0.0174(18)
C4 0.0361(18) 0.048(2) 0.059(2) -0.0119(17) -0.0060(15) -0.0064(15)
C5 0.047(2) 0.056(2) 0.067(2) -0.0019(19) -0.0206(17) -0.0079(17)
C6 0.042(2) 0.050(2) 0.097(3) -0.018(2) -0.0029(19) -0.0036(17)
C11 0.064(2) 0.047(2) 0.0366(18) 0.0004(16) -0.0015(16) -0.0087(18)
C12 0.078(3) 0.056(2) 0.044(2) 0.0161(18) 0.0117(19) -0.007(2)
C13 0.057(2) 0.048(2) 0.067(3) 0.0140(19) 0.0128(19) -0.0131(19)
C14 0.0397(19) 0.046(2) 0.061(2) 0.0035(17) 0.0015(16) -0.0112(16)
C15 0.0308(16) 0.0368(17) 0.0393(17) 0.0017(14) -0.0009(13) -0.0058(14)
C16 0.0359(17) 0.0432(18) 0.0384(17) -0.0032(14) -0.0072(13) -0.0137(15)
C17 0.0468(19) 0.053(2) 0.0291(16) -0.0014(14) 0.0000(13) -0.0188(16)
C18 0.049(2) 0.0439(18) 0.0379(19) 0.0079(15) -0.0078(15) -0.0267(16)
C19 0.045(2) 0.057(2) 0.062(2) 0.0091(18) -0.0114(17) -0.0179(17)
C20 0.049(2) 0.054(2) 0.0449(19) 0.0060(17) -0.0063(16) -0.0195(18)

loop_
_atom_type_symbol
_atom_type_description
_atom_type_scat_dispersion_real
_atom_type_scat_dispersion_imag
_atom_type_scat_source
C C 0.0033 0.0016 'International Tables Vol C Tables 4.2.6.8 and 6.1.1.4'
H H 0.0000 0.0000 'International Tables Vol C Tables 4.2.6.8 and 6.1.1.4'
N N 0.0061 0.0033 'International Tables Vol C Tables 4.2.6.8 and 6.1.1.4'
O O 0.0106 0.0060 'International Tables Vol C Tables 4.2.6.8 and 6.1.1.4'
Cl Cl 0.1484 0.1585 'International Tables Vol C Tables 4.2.6.8 and 6.1.1.4'
Mo Mo -1.6832 0.6857 'International Tables Vol C Tables 4.2.6.8 and 6.1.1.4'

loop_
_geom_angle_atom_site_label_1
_geom_angle_atom_site_label_2
_geom_angle_atom_site_label_3
_geom_angle
C1 Mo1 C2 81.27(14)
C1 Mo1 N1 102.39(12)
C2 Mo1 N1 167.62(11)
C1 Mo1 N2 168.45(12)
C2 Mo1 N2 100.86(11)
N1 Mo1 N2 73.23(8)
C1 Mo1 C4 103.21(13)
C2 Mo1 C4 104.74(13)
N1 Mo1 C4 86.08(11)
N2 Mo1 C4 87.32(10)
C1 Mo1 C5 68.57(13)
C2 Mo1 C5 107.80(14)
N1 Mo1 C5 84.47(11)
N2 Mo1 C5 120.75(11)
C4 Mo1 C5 35.98(12)
C1 Mo1 C3 108.97(14)
C2 Mo1 C3 71.40(13)
N1 Mo1 C3 117.58(11)
N2 Mo1 C3 82.36(10)
C4 Mo1 C3 35.38(12)
C5 Mo1 C3 60.70(13)
C1 Mo1 Cl1 86.01(11)
C2 Mo1 Cl1 89.07(10)
N1 Mo1 Cl1 79.47(7)
N2 Mo1 Cl1 82.69(6)
C4 Mo1 Cl1 164.30(9)
C5 Mo1 Cl1 146.18(10)
C3 Mo1 Cl1 152.58(9)
O1 C1 Mo1 178.6(3)
O2 C2 Mo1 177.9(3)
C11 N1 C15 117.0(3)
C11 N1 Mo1 127.5(2)
C15 N1 Mo1 115.18(17)
C16 N2 C17 116.9(2)
C16 N2 Mo1 116.00(19)
C17 N2 Mo1 127.08(18)
C18 N3 C19 121.9(3)
C4 C3 Mo1 68.91(19)
C3 C4 C5 113.7(3)
C3 C4 C6 124.3(3)
C5 C4 C6 122.0(3)
C3 C4 Mo1 75.71(19)
C5 C4 Mo1 74.51(19)
C6 C4 Mo1 119.2(2)
C4 C5 Mo1 69.52(17)
N1 C11 C12 122.8(3)
C13 C12 C11 119.8(3)
C12 C13 C14 119.1(3)
C13 C14 C15 118.7(3)
N1 C15 C14 122.6(3)
N1 C15 C16 115.6(2)
C14 C15 C16 121.8(3)
N2 C16 C15 119.8(3)
N2 C17 C18 115.1(3)
O3 C18 N3 123.4(3)
O3 C18 C17 117.7(3)
N3 C18 C17 118.9(3)
N3 C19 C20 114.9(3)
O5 C20 O4 124.4(3)
O5 C20 C19 122.6(3)
O4 C20 C19 113.0(3)

loop_
_geom_bond_atom_site_label_1
_geom_bond_atom_site_label_2
_geom_bond_distance
Mo1 C1 1.958(4)
Mo1 C2 1.967(4)
Mo1 N1 2.241(2)
Mo1 N2 2.243(2)
Mo1 C4 2.244(3)
Mo1 C5 2.309(3)
Mo1 C3 2.331(3)
Mo1 Cl1 2.5095(10)
C1 O1 1.156(4)
C2 O2 1.145(4)
N1 C11 1.339(4)
N1 C15 1.349(4)
N2 C16 1.266(4)
N2 C17 1.478(4)
N3 C18 1.315(4)
N3 C19 1.451(4)
O3 C18 1.240(3)
O4 C20 1.315(4)
O5 C20 1.196(4)
C3 C4 1.393(5)
C4 C5 1.407(5)
C4 C6 1.509(5)
C11 C12 1.376(5)
C12 C13 1.353(5)
C13 C14 1.373(5)
C14 C15 1.386(4)
C15 C16 1.459(4)
C17 C18 1.511(4)
C19 C20 1.498(4)
